data_3000588
loop_
_publ_author_name
'Sasaki, Toshiyuki'
'Nakane, Takanori'
'Takimoto, Kazuyoshi'
'Ichiyanagi, Kouhei'
'Mori, Yuki'
'Baba, Seiki'
'Sakai, Naoki'
'Kurisu, Genji'
'Miyata, Mikiji'
'Uno, Takahiro'
'Itoh, Takahito'

_publ_section_title
;
 Application of multiple small-wedge synchrotron crystallography for
 post-reaction structural characterization of a stimuli-responsive
 small-molecule crystal
;
_journal_name_full 'Bulletin of the Chemical Society of Japan'
_journal_paper_doi 10.1093/bulcsj/uoaf059
_journal_volume 98
_journal_year 2025
_chemical_formula_moiety 'C16 H16 O8'
_chemical_formula_sum 'C16 H16 O8'
_chemical_formula_weight 336.29
_space_group_crystal_system monoclinic
_space_group_IT_number 14
_space_group_name_Hall '-P 2yn'
_space_group_name_H-M_alt 'P 1 21/n 1'
_atom_sites_solution_hydrogens difmap
_atom_sites_solution_primary dual
_audit_creation_date 2025-06-03
_audit_creation_method
;
Olex2 1.5
(compiled 2022.04.07 svn.rca3783a0 for OlexSys, GUI svn.r6498)
;
_cell_angle_alpha 90
_cell_angle_beta 104.401(3)
_cell_angle_gamma 90
_cell_formula_units_Z 2
_cell_length_a 8.4689(3)
_cell_length_b 7.6011(2)
_cell_length_c 12.5302(4)
_cell_measurement_reflns_used 2130
_cell_measurement_temperature 100
_cell_measurement_theta_max 70.6420
_cell_measurement_theta_min 5.7620
_cell_volume 781.26(4)
_computing_cell_refinement 'CrysAlisPro 1.171.43.142a (Rigaku OD, 2024)'
_computing_data_collection 'CrysAlisPro 1.171.43.142a (Rigaku OD, 2024)'
_computing_data_reduction 'CrysAlisPro 1.171.43.142a (Rigaku OD, 2024)'
_computing_molecular_graphics 'Olex2 1.5 (Dolomanov et al., 2009)'
_computing_publication_material 'Olex2 1.5 (Dolomanov et al., 2009)'
_computing_structure_refinement 'SHELXL 2018/3 (Sheldrick, 2015)'
_computing_structure_solution 'SHELXT 2014/5 (Sheldrick, 2014)'
_diffrn_ambient_temperature 100.00
_diffrn_detector_area_resol_mean 10.0000
_diffrn_detector_type HyPix
_diffrn_measured_fraction_theta_full 0.996
_diffrn_measured_fraction_theta_max 0.992
_diffrn_measurement_details
;
List of Runs (angles in degrees, time in seconds):

  # Type    Start    End  Width  t~exp~   \w     \q     \k     \f   Frames
--------------------------------------------------------------------------
  1  \w   -100.00 -75.00   0.50    0.05    --    0.00   0.00-180.00   50
  2  \w   -100.00 -75.00   0.50    0.05    --    0.00   0.00-150.00   50
  3  \w   -100.00 -75.00   0.50    0.05    --    0.00   0.00-120.00   50
  4  \w   -100.00 -75.00   0.50    0.05    --    0.00   0.00 -60.00   50
  5  \w     27.00  78.00   0.50    0.05    --  111.23 -63.00  60.00  102
  6  \w     27.00  54.00   0.50    0.05    --  111.23 -50.00  60.00   54
  7  \w     33.00  58.00   0.50    0.05    --  111.23 -50.00 150.00   50
  8  \w     61.00 114.00   0.50    0.05    --  111.23-128.00  99.00  106
  9  \w     44.00 116.00   0.50    0.05    --   55.62-142.00 -71.00  144
 10  \w     92.00 122.00   0.50    0.05    --  111.23-142.00 -71.00   60
 11  \w     72.00 100.00   0.50    0.05    --  111.23-111.00-180.00   56
 12  \w    111.00 136.00   0.50    0.05    --   55.62   0.00-120.00   50
 13  \w    118.00 159.00   0.50    0.05    --  111.23   0.00 -90.00   82
 14  \w    132.00 164.00   0.50    0.05    --  111.23   0.00 -60.00   64
 15  \w    115.00 178.00   0.50    0.05    --  111.23   0.00   0.00  126
 16  \w    106.00 138.00   0.50    0.05    --  111.23 178.00-120.00   64
 17  \w     68.00  95.00   0.50    0.05    --  111.23 178.00-120.00   54
 18  \w     86.00 147.00   0.50    0.05    --  111.23 142.00 -15.00  122
 19  \w    -58.00 -32.00   0.50    0.05    --    0.00 142.00 -15.00   52
 20  \w    -64.00 -38.00   0.50    0.05    --    0.00 128.00 174.00   52
 21  \w     -7.00  24.00   0.50    0.05    --  -55.62  19.00 -60.00   62
 22  \w     -5.00  23.00   0.50    0.05    --  -55.62  19.00 -90.00   56
 23  \w    -50.00 -23.00   0.50    0.05    -- -106.00  63.00-150.00   54
 24  \w    -54.00 -25.00   0.50    0.05    -- -106.00  50.00   0.00   58
 25  \w    -52.00 -27.00   0.50    0.05    -- -106.00  50.00  60.00   50
 26  \w    -14.00  27.00   0.50    0.05    --  -55.62  19.00  30.00   82
 27  \w   -140.00-114.00   0.50    0.05    --  -55.62 -99.00-150.00   52
 28  \w   -139.00 -79.00   0.50    0.05    --  -55.62-142.00 -71.00  120
 29  \w   -123.00 -62.00   0.50    0.05    -- -106.00-142.00 -71.00  122
 30  \w   -147.00 -90.00   0.50    0.05    --  -55.62 -99.00  30.00  114
 31  \w   -104.00 -72.00   0.50    0.05    --  -55.62-128.00  99.00   64
 32  \w   -147.00-121.00   0.50    0.05    --  -55.62 -99.00-180.00   52
 33  \w   -118.00 -86.00   0.50    0.05    --  -55.62 -99.00-180.00   64
 34  \w    -67.00 -27.00   0.50    0.05    -- -106.00 111.00 120.00   80
 35  \w    -80.00 -43.00   0.50    0.05    -- -106.00 111.00 150.00   74
;
_diffrn_measurement_device 'four-circle diffractometer'
_diffrn_measurement_device_type 'XtaLAB Synergy, Dualflex, HyPix'
_diffrn_measurement_method '\w scans'
_diffrn_radiation_type CuK\a
_diffrn_radiation_wavelength 1.54184
_diffrn_reflns_av_R_equivalents 0.0195
_diffrn_reflns_av_unetI/netI 0.0213
_diffrn_reflns_Laue_measured_fraction_full 0.996
_diffrn_reflns_Laue_measured_fraction_max 0.992
_diffrn_reflns_limit_h_max 10
_diffrn_reflns_limit_h_min -10
_diffrn_reflns_limit_k_max 9
_diffrn_reflns_limit_k_min -8
_diffrn_reflns_limit_l_max 13
_diffrn_reflns_limit_l_min -15
_diffrn_reflns_number 3402
_diffrn_reflns_point_group_measured_fraction_full 0.996
_diffrn_reflns_point_group_measured_fraction_max 0.992
_diffrn_reflns_theta_full 67.684
_diffrn_reflns_theta_max 68.191
_diffrn_reflns_theta_min 5.710
_exptl_absorpt_coefficient_mu 0.993
_exptl_absorpt_correction_T_max 1.00000
_exptl_absorpt_correction_T_min 0.80141
_exptl_absorpt_correction_type multi-scan
_exptl_absorpt_process_details
;
CrysAlisPro 1.171.43.142a (Rigaku Oxford Diffraction, 2024)
Empirical absorption correction using spherical harmonics,
implemented in SCALE3 ABSPACK scaling algorithm.
;
_exptl_crystal_colour colourless
_exptl_crystal_colour_primary colourless
_exptl_crystal_density_diffrn 1.430
_exptl_crystal_description plate
_exptl_crystal_F_000 352
_exptl_crystal_size_max 0.32
_exptl_crystal_size_mid 0.2
_exptl_crystal_size_min 0.1
_refine_diff_density_max 0.295
_refine_diff_density_min -0.189
_refine_diff_density_rms 0.040
_refine_ls_extinction_coef 0.0071(10)
_refine_ls_extinction_expression Fc^*^=kFc[1+0.001xFc^2^\l^3^/sin(2\q)]^-1/4^
_refine_ls_extinction_method 'SHELXL-2018/3 (Sheldrick 2018)'
_refine_ls_goodness_of_fit_ref 1.159
_refine_ls_hydrogen_treatment refall
_refine_ls_matrix_type full
_refine_ls_number_parameters 142
_refine_ls_number_reflns 1415
_refine_ls_number_restraints 0
_refine_ls_restrained_S_all 1.159
_refine_ls_R_factor_all 0.0366
_refine_ls_R_factor_gt 0.0352
_refine_ls_shift/su_max 0.000
_refine_ls_shift/su_mean 0.000
_refine_ls_structure_factor_coef Fsqd
_refine_ls_weighting_details 'w=1/[\s^2^(Fo^2^)+(0.0426P)^2^+0.1890P] where P=(Fo^2^+2Fc^2^)/3'
_refine_ls_weighting_scheme calc
_refine_ls_wR_factor_gt 0.0898
_refine_ls_wR_factor_ref 0.0907
_reflns_Friedel_coverage 0.000
_reflns_Friedel_fraction_full .
_reflns_Friedel_fraction_max .
_reflns_number_gt 1365
_reflns_number_total 1415
_reflns_threshold_expression 'I > 2\s(I)'
_journal_article_reference uoaf059
_cod_data_source_file Lab-Monomer1.cif
_cod_data_source_block monomer1
_cod_depositor_comments
;Re-refinement of the structure. Hydrogen atoms were located from
 difference Fourier maps and refined, replacing the previous riding
 model (AFIX) treatment.

 Releasing structure 3000588 into public domain as published material.
;
_cod_database_code 3000588
_shelx_shelxl_version_number 2018/3
_shelx_space_group_comment
;
The symmetry employed for this shelxl refinement is uniquely defined
by the following loop, which should always be used as a source of
symmetry information in preference to the above space-group names.
They are only intended as comments.
;
_shelx_estimated_absorpt_t_max 0.907
_shelx_estimated_absorpt_t_min 0.742
_olex2_refinement_description
;
;
_olex2_submission_special_instructions 'No special instructions were received'
_oxdiff_exptl_absorpt_empirical_details
;
Empirical correction (ABSPACK) includes:
- Absorption correction using spherical harmonics
- Frame scaling
;

loop_
_space_group_symop_operation_xyz
'x, y, z'
'-x+1/2, y+1/2, -z+1/2'
'-x, -y, -z'
'x-1/2, -y-1/2, z-1/2'

loop_
_atom_site_label
_atom_site_type_symbol
_atom_site_fract_x
_atom_site_fract_y
_atom_site_fract_z
_atom_site_U_iso_or_equiv
_atom_site_adp_type
_atom_site_occupancy
_atom_site_site_symmetry_order
_atom_site_calc_flag
_atom_site_refinement_flags_posn
_atom_site_refinement_flags_adp
_atom_site_refinement_flags_occupancy
_atom_site_disorder_assembly
_atom_site_disorder_group
O10 O 0.30404(11) 0.37030(13) 0.70720(7) 0.0230(3) Uani 1 1 d . . . . .
O12 O 0.22877(12) 0.58769(13) 0.48573(8) 0.0240(3) Uani 1 1 d . . . . .
O11 O 0.13995(11) 0.35498(14) 0.37651(8) 0.0259(3) Uani 1 1 d . . . . .
O9 O 0.53575(12) 0.49100(14) 0.68384(8) 0.0285(3) Uani 1 1 d . . . . .
C7 C 0.23282(16) 0.4183(2) 0.45625(11) 0.0213(3) Uani 1 1 d . . . . .
C1 C 0.42760(16) 0.16608(19) 0.51737(11) 0.0211(3) Uani 1 1 d . . . . .
C5 C 0.41409(16) 0.40630(18) 0.64996(11) 0.0201(3) Uani 1 1 d . . . . .
C4 C 0.36158(16) 0.32230(19) 0.53777(11) 0.0207(3) Uani 1 1 d . . . . .
C3 C 0.61103(17) -0.0799(2) 0.58967(11) 0.0228(3) Uani 1 1 d . . . . .
C2 C 0.54438(17) 0.0751(2) 0.60527(11) 0.0230(3) Uani 1 1 d . . . . .
C6 C 0.33807(19) 0.4410(2) 0.81812(12) 0.0272(4) Uani 1 1 d . . . . .
C8 C 0.10747(19) 0.6935(2) 0.41153(12) 0.0284(4) Uani 1 1 d . . . . .
H2 H 0.5718(19) 0.126(2) 0.6783(13) 0.024(4) Uiso 1 1 d . . . . .
H6A H 0.445(2) 0.406(3) 0.8603(15) 0.035(5) Uiso 1 1 d . . . . .
H3 H 0.6794(19) -0.138(2) 0.6484(13) 0.024(4) Uiso 1 1 d . . . . .
H6B H 0.331(2) 0.569(3) 0.8141(15) 0.040(5) Uiso 1 1 d . . . . .
H8A H 0.132(2) 0.698(3) 0.3409(15) 0.036(5) Uiso 1 1 d . . . . .
H8B H 0.003(2) 0.637(3) 0.4018(14) 0.039(5) Uiso 1 1 d . . . . .
H6C H 0.251(2) 0.394(2) 0.8474(15) 0.036(5) Uiso 1 1 d . . . . .
H8C H 0.113(2) 0.811(3) 0.4466(16) 0.045(5) Uiso 1 1 d . . . . .

loop_
_atom_site_aniso_label
_atom_site_aniso_U_11
_atom_site_aniso_U_22
_atom_site_aniso_U_33
_atom_site_aniso_U_23
_atom_site_aniso_U_13
_atom_site_aniso_U_12
O10 0.0224(5) 0.0271(6) 0.0199(5) -0.0033(4) 0.0061(4) -0.0019(4)
O12 0.0235(5) 0.0246(6) 0.0220(5) -0.0009(4) 0.0020(4) 0.0023(4)
O11 0.0237(5) 0.0293(6) 0.0218(5) -0.0018(4) 0.0002(4) -0.0029(4)
O9 0.0275(5) 0.0322(6) 0.0250(5) -0.0043(4) 0.0047(4) -0.0096(5)
C7 0.0199(6) 0.0259(8) 0.0195(7) 0.0004(5) 0.0076(5) -0.0022(6)
C1 0.0213(7) 0.0240(7) 0.0180(6) 0.0010(6) 0.0053(5) -0.0050(6)
C5 0.0213(6) 0.0179(7) 0.0207(7) 0.0024(5) 0.0042(5) 0.0004(5)
C4 0.0200(6) 0.0236(7) 0.0189(7) 0.0000(5) 0.0054(5) -0.0044(5)
C3 0.0239(7) 0.0263(8) 0.0172(7) 0.0016(6) 0.0031(5) -0.0006(6)
C2 0.0255(7) 0.0269(8) 0.0159(6) -0.0002(6) 0.0035(5) -0.0024(6)
C6 0.0304(8) 0.0309(9) 0.0203(7) -0.0047(6) 0.0063(6) 0.0038(7)
C8 0.0271(8) 0.0306(9) 0.0246(8) 0.0027(6) 0.0010(6) 0.0053(7)

loop_
_atom_type_symbol
_atom_type_description
_atom_type_scat_dispersion_real
_atom_type_scat_dispersion_imag
_atom_type_scat_source
C C 0.0181 0.0091 'International Tables Vol C Tables 4.2.6.8 and 6.1.1.4'
H H 0.0000 0.0000 'International Tables Vol C Tables 4.2.6.8 and 6.1.1.4'
O O 0.0492 0.0322 'International Tables Vol C Tables 4.2.6.8 and 6.1.1.4'

loop_
_geom_angle_atom_site_label_1
_geom_angle_atom_site_label_2
_geom_angle_atom_site_label_3
_geom_angle
_geom_angle_site_symmetry_1
_geom_angle_site_symmetry_3
C5 O10 C6 116.04(11) . .
C7 O12 C8 114.79(11) . .
O12 C7 C4 110.26(11) . .
O11 C7 O12 123.65(13) . .
O11 C7 C4 126.05(14) . .
C4 C1 C3 123.80(13) . 3_656
C4 C1 C2 120.27(12) . .
C3 C1 C2 115.93(13) 3_656 .
O10 C5 C4 109.28(11) . .
O9 C5 O10 124.86(12) . .
O9 C5 C4 125.85(12) . .
C7 C4 C5 115.39(12) . .
C1 C4 C7 124.30(12) . .
C1 C4 C5 120.28(12) . .
C1 C3 H3 117.9(10) 3_656 .
C2 C3 C1 121.56(13) . 3_656
C2 C3 H3 120.4(10) . .
C1 C2 H2 118.8(10) . .
C3 C2 C1 122.50(13) . .
C3 C2 H2 118.7(10) . .
O10 C6 H6A 111.0(11) . .
O10 C6 H6B 109.0(11) . .
O10 C6 H6C 103.7(11) . .
H6A C6 H6B 110.1(16) . .
H6A C6 H6C 112.7(15) . .
H6B C6 H6C 110.1(16) . .
O12 C8 H8A 109.5(11) . .
O12 C8 H8B 108.6(11) . .
O12 C8 H8C 105.5(11) . .
H8A C8 H8B 107.6(15) . .
H8A C8 H8C 112.2(16) . .
H8B C8 H8C 113.4(16) . .

loop_
_geom_bond_atom_site_label_1
_geom_bond_atom_site_label_2
_geom_bond_distance
_geom_bond_site_symmetry_2
O10 C5 1.3380(16) .
O10 C6 1.4506(16) .
O12 C7 1.3423(18) .
O12 C8 1.4463(17) .
O11 C7 1.2073(17) .
O9 C5 1.1995(17) .
C7 C4 1.4868(19) .
C1 C4 1.363(2) .
C1 C3 1.4549(19) 3_656
C1 C2 1.4588(19) .
C5 C4 1.5069(18) .
C3 C2 1.341(2) .
C3 H3 0.928(16) .
C2 H2 0.968(17) .
C6 H6A 0.963(19) .
C6 H6B 0.97(2) .
C6 H6C 0.97(2) .
C8 H8A 0.958(19) .
C8 H8B 0.96(2) .
C8 H8C 0.99(2) .

loop_
_geom_torsion_atom_site_label_1
_geom_torsion_atom_site_label_2
_geom_torsion_atom_site_label_3
_geom_torsion_atom_site_label_4
_geom_torsion
_geom_torsion_site_symmetry_1
_geom_torsion_site_symmetry_2
_geom_torsion_site_symmetry_3
_geom_torsion_site_symmetry_4
O10 C5 C4 C7 79.01(14) . . . .
O10 C5 C4 C1 -99.09(15) . . . .
O12 C7 C4 C1 -160.73(12) . . . .
O12 C7 C4 C5 21.27(16) . . . .
O11 C7 C4 C1 21.7(2) . . . .
O11 C7 C4 C5 -156.33(13) . . . .
O9 C5 C4 C7 -101.60(17) . . . .
O9 C5 C4 C1 80.31(19) . . . .
C1 C3 C2 C1 1.0(2) 3_656 . . .
C4 C1 C2 C3 179.11(13) . . . .
C3 C1 C4 C7 4.8(2) 3_656 . . .
C3 C1 C4 C5 -177.29(12) 3_656 . . .
C3 C1 C2 C3 -0.9(2) 3_656 . . .
C2 C1 C4 C7 -175.23(12) . . . .
C2 C1 C4 C5 2.68(19) . . . .
C6 O10 C5 O9 0.0(2) . . . .
C6 O10 C5 C4 179.44(12) . . . .
C8 O12 C7 O11 -2.47(19) . . . .
C8 O12 C7 C4 179.85(11) . . . .

loop_
_cod_related_entry_id
_cod_related_entry_database
_cod_related_entry_code
_cod_related_entry_description
1 XRDa 00329 DOI:10.51093/xrd-00329
